data_4118178
loop_
_publ_author_name
'Zhanjie Li'
'Brendan T. Parr'
'Huw M. L. Davies'

_publ_section_title
;
 Highly Stereoselective C-C Bond Formation by Rhodium-Catalyzed Tandem
 Ylide Formation/[2,3]-Sigmatropic Rearrangement between Donor/Acceptor
 Carbenoids and Chiral Allylic Alcohols
;
_journal_name_full 'Journal of the American Chemical Society'
_journal_page_first 10942
_journal_page_last 10946
_journal_paper_doi 10.1021/ja303023n
_journal_volume 134
_journal_year 2012
_chemical_absolute_configuration ad
_chemical_formula_moiety 'C16 H19 Br O3'
_chemical_formula_sum 'C16 H19 Br O3'
_chemical_formula_weight 339.22
_chemical_name_systematic
; 
 ? 
;
_space_group_IT_number 18
_symmetry_cell_setting orthorhombic
_symmetry_space_group_name_Hall 'P 2 2ab'
_symmetry_space_group_name_H-M 'P 21 21 2'
_atom_sites_solution_hydrogens geom
_atom_sites_solution_primary direct
_atom_sites_solution_secondary difmap
_audit_creation_method SHELXL-97
_cell_angle_alpha 90.00
_cell_angle_beta 90.00
_cell_angle_gamma 90.00
_cell_formula_units_Z 4
_cell_length_a 7.9626(3)
_cell_length_b 36.6534(11)
_cell_length_c 5.6635(2)
_cell_measurement_reflns_used 4379
_cell_measurement_temperature 173(2)
_cell_measurement_theta_max 67.54
_cell_measurement_theta_min 4.83
_cell_volume 1652.93(10)
_computing_cell_refinement 'Bruker SMART'
_computing_data_collection 'Bruker SMART'
_computing_data_reduction 'Bruker SAINT'
_computing_molecular_graphics 'Bruker SHELXTL'
_computing_publication_material 'Bruker SHELXTL'
_computing_structure_refinement 'SHELXL-97 (Sheldrick, 1997)'
_computing_structure_solution 'SHELXS-97 (Sheldrick, 1990)'
_diffrn_ambient_temperature 173(2)
_diffrn_measured_fraction_theta_full 0.944
_diffrn_measured_fraction_theta_max 0.944
_diffrn_measurement_device_type 'CCD area detector'
_diffrn_measurement_method 'phi and omega scans'
_diffrn_radiation_monochromator graphite
_diffrn_radiation_source 'fine-focus sealed tube'
_diffrn_radiation_type CuK\a
_diffrn_radiation_wavelength 1.54178
_diffrn_reflns_av_R_equivalents 0.0324
_diffrn_reflns_av_sigmaI/netI 0.0314
_diffrn_reflns_limit_h_max 8
_diffrn_reflns_limit_h_min -8
_diffrn_reflns_limit_k_max 43
_diffrn_reflns_limit_k_min -43
_diffrn_reflns_limit_l_max 6
_diffrn_reflns_limit_l_min -6
_diffrn_reflns_number 10887
_diffrn_reflns_theta_full 67.55
_diffrn_reflns_theta_max 67.55
_diffrn_reflns_theta_min 2.41
_exptl_absorpt_coefficient_mu 3.427
_exptl_absorpt_correction_T_max 0.9042
_exptl_absorpt_correction_T_min 0.2900
_exptl_absorpt_correction_type multi-scan
_exptl_absorpt_process_details SADABS
_exptl_crystal_colour colorless
_exptl_crystal_density_diffrn 1.363
_exptl_crystal_description plate
_exptl_crystal_F_000 696
_exptl_crystal_size_max 0.48
_exptl_crystal_size_mid 0.12
_exptl_crystal_size_min 0.03
_refine_diff_density_max 0.452
_refine_diff_density_min -0.340
_refine_diff_density_rms 0.053
_refine_ls_abs_structure_details 'Flack H D (1983), Acta Cryst. A39, 876-881'
_refine_ls_abs_structure_Flack 0.02(3)
_refine_ls_extinction_method none
_refine_ls_goodness_of_fit_ref 1.089
_refine_ls_hydrogen_treatment constr
_refine_ls_matrix_type full
_refine_ls_number_parameters 181
_refine_ls_number_reflns 2788
_refine_ls_number_restraints 0
_refine_ls_restrained_S_all 1.089
_refine_ls_R_factor_all 0.0401
_refine_ls_R_factor_gt 0.0368
_refine_ls_shift/su_max 0.000
_refine_ls_shift/su_mean 0.000
_refine_ls_structure_factor_coef Fsqd
_refine_ls_weighting_details 'calc w=1/[\s^2^(Fo^2^)+(0.0473P)^2^+0.7610P] where P=(Fo^2^+2Fc^2^)/3'
_refine_ls_weighting_scheme calc
_refine_ls_wR_factor_gt 0.0913
_refine_ls_wR_factor_ref 0.0926
_reflns_number_gt 2604
_reflns_number_total 2788
_reflns_threshold_expression >2sigma(I)
_cod_data_source_file ja303023n_si_006.cif
_cod_data_source_block ZL_XII_62
_cod_depositor_comments
;
The following automatic conversions were performed:

'_chemical_absolute_configuration' value 'AD' changed to 'ad'
according to the built-in table from CIF Core dictionary named
'cif_core.dic' version 2.4.1 from 2010-06-29.

Automatic conversion script
Id: cif_fix_values 1715 2011-07-08 13:25:40Z adriana 
;
_cod_database_code 4118178

loop_
_symmetry_equiv_pos_as_xyz
'x, y, z'
'-x, -y, z'
'-x+1/2, y+1/2, -z'
'x+1/2, -y+1/2, -z'

loop_
_atom_site_label
_atom_site_type_symbol
_atom_site_fract_x
_atom_site_fract_y
_atom_site_fract_z
_atom_site_U_iso_or_equiv
_atom_site_adp_type
_atom_site_occupancy
_atom_site_symmetry_multiplicity
_atom_site_calc_flag
_atom_site_refinement_flags
Br1 Br 0.31495(7) 0.173035(11) 0.40872(7) 0.05199(16) Uani 1 1 d .
C1 C 0.1866(6) 0.24555(10) 0.9409(6) 0.0399(8) Uani 1 1 d .
H1A H 0.1320 0.2443 1.0898 0.048 Uiso 1 1 calc R
C2 C 0.2084(6) 0.21391(10) 0.8096(6) 0.0397(9) Uani 1 1 d .
H2A H 0.1681 0.1912 0.8671 0.048 Uiso 1 1 calc R
C3 C 0.2888(5) 0.21589(9) 0.5959(7) 0.0369(8) Uani 1 1 d .
C4 C 0.3519(5) 0.24848(10) 0.5108(7) 0.0378(9) Uani 1 1 d .
H4A H 0.4106 0.2493 0.3649 0.045 Uiso 1 1 calc R
C5 C 0.3278(5) 0.28001(9) 0.6423(6) 0.0347(8) Uani 1 1 d .
H5A H 0.3695 0.3026 0.5843 0.042 Uiso 1 1 calc R
C6 C 0.2434(5) 0.27911(10) 0.8582(6) 0.0321(8) Uani 1 1 d .
C7 C 0.2186(5) 0.31193(9) 1.0048(6) 0.0338(8) Uani 1 1 d .
H7A H 0.1871 0.3079 1.1645 0.041 Uiso 1 1 calc R
C8 C 0.2353(5) 0.34613(9) 0.9390(6) 0.0332(8) Uani 1 1 d .
H8A H 0.2682 0.3508 0.7806 0.040 Uiso 1 1 calc R
C9 C 0.2057(5) 0.37831(9) 1.0984(7) 0.0350(8) Uani 1 1 d .
C10 C 0.3501(5) 0.40624(10) 1.0910(10) 0.0477(10) Uani 1 1 d .
H10A H 0.3674 0.4138 0.9230 0.057 Uiso 1 1 calc R
C11 C 0.3081(6) 0.43953(11) 1.2314(9) 0.0523(11) Uani 1 1 d .
H11A H 0.2939 0.4362 1.3965 0.063 Uiso 1 1 calc R
C12 C 0.2888(6) 0.47271(11) 1.1509(10) 0.0631(14) Uani 1 1 d .
H12A H 0.3017 0.4762 0.9857 0.076 Uiso 1 1 calc R
C13 C 0.2480(8) 0.50568(14) 1.2972(12) 0.0802(18) Uani 1 1 d .
H13A H 0.2410 0.5272 1.1949 0.120 Uiso 1 1 calc R
H13B H 0.3364 0.5094 1.4153 0.120 Uiso 1 1 calc R
H13C H 0.1402 0.5020 1.3770 0.120 Uiso 1 1 calc R
C14 C 0.5113(6) 0.38856(13) 1.1784(14) 0.090(2) Uani 1 1 d .
H14A H 0.6031 0.4064 1.1718 0.136 Uiso 1 1 calc R
H14B H 0.5387 0.3676 1.0781 0.136 Uiso 1 1 calc R
H14C H 0.4960 0.3803 1.3416 0.136 Uiso 1 1 calc R
C15 C 0.0420(5) 0.39731(10) 1.0211(6) 0.0374(9) Uani 1 1 d .
C16 C -0.0950(8) 0.42867(16) 0.7148(9) 0.084(2) Uani 1 1 d .
H16A H -0.0749 0.4364 0.5516 0.126 Uiso 1 1 calc R
H16B H -0.1162 0.4501 0.8135 0.126 Uiso 1 1 calc R
H16C H -0.1928 0.4125 0.7199 0.126 Uiso 1 1 calc R
O1 O 0.1834(4) 0.36667(7) 1.3352(4) 0.0434(6) Uani 1 1 d .
H1B H 0.1469 0.3841 1.4166 0.065 Uiso 1 1 calc R
O2 O -0.0765(4) 0.40076(9) 1.1467(6) 0.0576(8) Uani 1 1 d .
O3 O 0.0513(5) 0.40943(8) 0.8025(5) 0.0592(10) Uani 1 1 d .

loop_
_atom_site_aniso_label
_atom_site_aniso_U_11
_atom_site_aniso_U_22
_atom_site_aniso_U_33
_atom_site_aniso_U_23
_atom_site_aniso_U_13
_atom_site_aniso_U_12
Br1 0.0692(3) 0.0406(2) 0.0462(2) -0.00237(19) -0.0042(2) 0.0129(2)
C1 0.045(2) 0.0461(19) 0.0283(18) 0.0061(15) 0.002(2) -0.0048(18)
C2 0.045(3) 0.0394(19) 0.0344(17) 0.0086(15) -0.0034(19) 0.0001(17)
C3 0.042(2) 0.0354(17) 0.0332(16) -0.0023(16) -0.011(2) 0.0056(15)
C4 0.032(2) 0.048(2) 0.0329(16) 0.0042(15) -0.0002(15) 0.0023(16)
C5 0.033(2) 0.0397(18) 0.0311(18) 0.0061(13) 0.0005(17) -0.0042(16)
C6 0.027(2) 0.0419(19) 0.0275(18) 0.0062(14) -0.0063(13) -0.0003(14)
C7 0.031(2) 0.0426(19) 0.0283(15) 0.0031(14) -0.0024(15) 0.0004(15)
C8 0.030(2) 0.0427(19) 0.0266(17) 0.0042(15) 0.0022(14) 0.0026(14)
C9 0.030(2) 0.0397(18) 0.0353(16) 0.0037(16) 0.0018(19) 0.0037(14)
C10 0.030(3) 0.041(2) 0.072(3) -0.004(2) 0.007(2) -0.0022(15)
C11 0.040(3) 0.049(2) 0.068(3) -0.012(2) 0.000(3) -0.001(2)
C12 0.053(3) 0.046(2) 0.090(4) -0.004(2) 0.024(3) -0.006(2)
C13 0.065(4) 0.052(3) 0.123(5) -0.021(3) 0.020(3) -0.002(2)
C14 0.034(3) 0.055(3) 0.183(8) -0.025(4) -0.006(4) 0.005(2)
C15 0.037(3) 0.042(2) 0.0328(19) 0.0002(15) 0.0031(17) 0.0051(17)
C16 0.114(5) 0.085(4) 0.053(3) -0.010(3) -0.028(3) 0.061(4)
O1 0.0540(18) 0.0483(14) 0.0278(11) -0.0009(10) 0.0005(13) 0.0083(14)
O2 0.0334(19) 0.079(2) 0.060(2) 0.0074(16) 0.0099(15) 0.0124(15)
O3 0.082(3) 0.0597(19) 0.0363(15) 0.0033(14) -0.0004(16) 0.0340(18)

loop_
_atom_type_symbol
_atom_type_description
_atom_type_scat_dispersion_real
_atom_type_scat_dispersion_imag
_atom_type_scat_source
C C 0.0181 0.0091 'International Tables Vol C Tables 4.2.6.8 and 6.1.1.4'
H H 0.0000 0.0000 'International Tables Vol C Tables 4.2.6.8 and 6.1.1.4'
O O 0.0492 0.0322 'International Tables Vol C Tables 4.2.6.8 and 6.1.1.4'
Br Br -0.6763 1.2805 'International Tables Vol C Tables 4.2.6.8 and 6.1.1.4'

loop_
_geom_angle_atom_site_label_1
_geom_angle_atom_site_label_2
_geom_angle_atom_site_label_3
_geom_angle
C2 C1 C6 121.2(3)
C2 C1 H1A 119.4
C6 C1 H1A 119.4
C3 C2 C1 119.1(3)
C3 C2 H2A 120.4
C1 C2 H2A 120.4
C2 C3 C4 121.5(3)
C2 C3 Br1 119.9(3)
C4 C3 Br1 118.6(3)
C3 C4 C5 118.8(3)
C3 C4 H4A 120.6
C5 C4 H4A 120.6
C4 C5 C6 121.1(3)
C4 C5 H5A 119.4
C6 C5 H5A 119.4
C1 C6 C5 118.2(3)
C1 C6 C7 119.2(3)
C5 C6 C7 122.6(3)
C8 C7 C6 127.2(3)
C8 C7 H7A 116.4
C6 C7 H7A 116.4
C7 C8 C9 124.2(3)
C7 C8 H8A 117.9
C9 C8 H8A 117.9
O1 C9 C8 110.6(3)
O1 C9 C10 108.6(3)
C8 C9 C10 112.8(3)
O1 C9 C15 107.4(3)
C8 C9 C15 108.5(3)
C10 C9 C15 108.9(3)
C11 C10 C14 111.3(4)
C11 C10 C9 111.2(3)
C14 C10 C9 109.8(3)
C11 C10 H10A 108.1
C14 C10 H10A 108.1
C9 C10 H10A 108.1
C12 C11 C10 126.9(5)
C12 C11 H11A 116.5
C10 C11 H11A 116.5
C11 C12 C13 125.6(5)
C11 C12 H12A 117.2
C13 C12 H12A 117.2
C12 C13 H13A 109.5
C12 C13 H13B 109.5
H13A C13 H13B 109.5
C12 C13 H13C 109.5
H13A C13 H13C 109.5
H13B C13 H13C 109.5
C10 C14 H14A 109.5
C10 C14 H14B 109.5
H14A C14 H14B 109.5
C10 C14 H14C 109.5
H14A C14 H14C 109.5
H14B C14 H14C 109.5
O2 C15 O3 124.8(4)
O2 C15 C9 123.4(3)
O3 C15 C9 111.8(4)
O3 C16 H16A 109.5
O3 C16 H16B 109.5
H16A C16 H16B 109.5
O3 C16 H16C 109.5
H16A C16 H16C 109.5
H16B C16 H16C 109.5
C9 O1 H1B 109.5
C15 O3 C16 116.2(4)

loop_
_geom_bond_atom_site_label_1
_geom_bond_atom_site_label_2
_geom_bond_distance
Br1 C3 1.906(3)
C1 C2 1.389(5)
C1 C6 1.392(5)
C1 H1A 0.9500
C2 C3 1.371(6)
C2 H2A 0.9500
C3 C4 1.383(5)
C4 C5 1.388(5)
C4 H4A 0.9500
C5 C6 1.395(5)
C5 H5A 0.9500
C6 C7 1.475(5)
C7 C8 1.315(5)
C7 H7A 0.9500
C8 C9 1.504(5)
C8 H8A 0.9500
C9 O1 1.419(4)
C9 C10 1.540(5)
C9 C15 1.541(5)
C10 C11 1.494(6)
C10 C14 1.521(6)
C10 H10A 1.0000
C11 C12 1.308(6)
C11 H11A 0.9500
C12 C13 1.501(7)
C12 H12A 0.9500
C13 H13A 0.9800
C13 H13B 0.9800
C13 H13C 0.9800
C14 H14A 0.9800
C14 H14B 0.9800
C14 H14C 0.9800
C15 O2 1.189(5)
C15 O3 1.318(4)
C16 O3 1.450(6)
C16 H16A 0.9800
C16 H16B 0.9800
C16 H16C 0.9800
O1 H1B 0.8400

loop_
_geom_hbond_atom_site_label_D
_geom_hbond_atom_site_label_H
_geom_hbond_atom_site_label_A
_geom_hbond_distance_DH
_geom_hbond_distance_HA
_geom_hbond_distance_DA
_geom_hbond_angle_DHA
_geom_hbond_site_symmetry_A
O1 H1B O3 0.84 2.49 3.250(4) 150.5 1_556

loop_
_geom_torsion_atom_site_label_1
_geom_torsion_atom_site_label_2
_geom_torsion_atom_site_label_3
_geom_torsion_atom_site_label_4
_geom_torsion
C6 C1 C2 C3 0.6(6)
C1 C2 C3 C4 1.5(6)
C1 C2 C3 Br1 -178.4(3)
C2 C3 C4 C5 -2.2(6)
Br1 C3 C4 C5 177.7(3)
C3 C4 C5 C6 0.8(6)
C2 C1 C6 C5 -1.9(6)
C2 C1 C6 C7 -179.5(4)
C4 C5 C6 C1 1.2(6)
C4 C5 C6 C7 178.7(3)
C1 C6 C7 C8 -166.5(4)
C5 C6 C7 C8 16.0(6)
C6 C7 C8 C9 179.2(3)
C7 C8 C9 O1 9.0(5)
C7 C8 C9 C10 130.9(4)
C7 C8 C9 C15 -108.4(4)
O1 C9 C10 C11 -63.0(4)
C8 C9 C10 C11 174.0(4)
C15 C9 C10 C11 53.5(5)
O1 C9 C10 C14 60.6(5)
C8 C9 C10 C14 -62.4(5)
C15 C9 C10 C14 177.2(4)
C14 C10 C11 C12 121.6(6)
C9 C10 C11 C12 -115.7(5)
C10 C11 C12 C13 -179.4(5)
O1 C9 C15 O2 0.2(5)
C8 C9 C15 O2 119.7(4)
C10 C9 C15 O2 -117.2(4)
O1 C9 C15 O3 179.5(3)
C8 C9 C15 O3 -61.1(4)
C10 C9 C15 O3 62.1(4)
O2 C15 O3 C16 0.8(7)
C9 C15 O3 C16 -178.4(4)
